data_7011982
loop_
_publ_author_name
'Baker, Charles F.'
'Barker, Marten G.'
'Blake, Alexander J.'
'Wilson, Claire'
'Gregory, Duncan H.'

_publ_section_title
;
 New families of mixed alkaline-earth nitridomolybdates and
 nitridotungstates, (Ba,Sr)3[MN4] (M = Mo, W)
;
_journal_issue 21
_journal_name_full 'Journal of the Chemical Society, Dalton Transactions'
_journal_page_first 3961
_journal_page_last 3966
_journal_paper_doi 10.1039/b206427h
_journal_year 2002
_chemical_formula_moiety 'Sr1.26 Ba1.74 Mo N4'
_chemical_formula_sum 'Ba1.74 Mo N4 Sr1.26'
_chemical_formula_weight 501.29
_chemical_name_common 'strontium barium nitridomolybdate'
_chemical_name_systematic
;
tri (strontium/barium) nitridomolybdate (VI)
;
_space_group_IT_number 61
_symmetry_cell_setting orthorhombic
_symmetry_space_group_name_Hall '-P 2ac 2ab'
_symmetry_space_group_name_H-M 'P b c a'
_atom_sites_solution_primary direct
_atom_sites_solution_secondary difmap
_audit_creation_method SHELXL-97
_cell_angle_alpha 90.000(5)
_cell_angle_beta 90.000(5)
_cell_angle_gamma 90.000(5)
_cell_formula_units_Z 8
_cell_length_a 10.588(5)
_cell_length_b 9.979(5)
_cell_length_c 11.935(5)
_cell_measurement_reflns_used 3915
_cell_measurement_temperature 150(2)
_cell_measurement_theta_max 28.79
_cell_measurement_theta_min 3.28
_cell_volume 1261.0(10)
_computing_cell_refinement 'Bruker SAINT'
_computing_data_collection 'Bruker SMART'
_computing_data_reduction 'Bruker SHELXTL'
_computing_molecular_graphics 'ATOMS 4.1 (Dowty, 1998)'
_computing_publication_material 'SHELXL-97 (Sheldrick, 1997)'
_computing_structure_refinement 'SHELXL-97 (Sheldrick, 1997)'
_computing_structure_solution 'SIR97 (Giacovazzo, 1997)'
_diffrn_ambient_temperature 150(2)
_diffrn_measured_fraction_theta_full 0.926
_diffrn_measured_fraction_theta_max 0.926
_diffrn_measurement_device_type 'Bruker Smart CCD'
_diffrn_measurement_method omega
_diffrn_radiation_monochromator graphite
_diffrn_radiation_source 'normal-focus sealed tube'
_diffrn_radiation_type MoK\a
_diffrn_radiation_wavelength 0.71073
_diffrn_reflns_av_R_equivalents 0.044
_diffrn_reflns_av_sigmaI/netI 0.0291
_diffrn_reflns_limit_h_max 14
_diffrn_reflns_limit_h_min -13
_diffrn_reflns_limit_k_max 11
_diffrn_reflns_limit_k_min -13
_diffrn_reflns_limit_l_max 15
_diffrn_reflns_limit_l_min -15
_diffrn_reflns_number 11327
_diffrn_reflns_theta_full 28.86
_diffrn_reflns_theta_max 28.86
_diffrn_reflns_theta_min 3.28
_diffrn_standards_decay_% 0
_exptl_absorpt_coefficient_mu 23.159
_exptl_absorpt_correction_T_max 0.302
_exptl_absorpt_correction_T_min 0.174
_exptl_absorpt_correction_type multi-scan
_exptl_absorpt_process_details SADABS
_exptl_crystal_colour black
_exptl_crystal_density_diffrn 5.281
_exptl_crystal_density_meas ?
_exptl_crystal_density_method .
_exptl_crystal_description block
_exptl_crystal_F_000 1722
_exptl_crystal_size_max 0.11
_exptl_crystal_size_mid 0.08
_exptl_crystal_size_min 0.04
_refine_diff_density_max 1.047
_refine_diff_density_min -0.895
_refine_diff_density_rms 0.216
_refine_ls_extinction_coef 0.00015(2)
_refine_ls_extinction_expression Fc^*^=kFc[1+0.001xFc^2^\l^3^/sin(2\q)]^-1/4^
_refine_ls_extinction_method SHELXL
_refine_ls_goodness_of_fit_ref 0.943
_refine_ls_matrix_type full
_refine_ls_number_parameters 75
_refine_ls_number_reflns 1537
_refine_ls_number_restraints 0
_refine_ls_restrained_S_all 0.943
_refine_ls_R_factor_all 0.0285
_refine_ls_R_factor_gt 0.0201
_refine_ls_shift/su_max 0.001
_refine_ls_shift/su_mean 0.000
_refine_ls_structure_factor_coef Fsqd
_refine_ls_weighting_details 'calc w=1/[\s^2^(Fo^2^)+(0.0209P)^2^+0.0000P] where P=(Fo^2^+2Fc^2^)/3'
_refine_ls_weighting_scheme calc
_refine_ls_wR_factor_gt 0.0403
_refine_ls_wR_factor_ref 0.0419
_reflns_number_gt 1272
_reflns_number_total 1786
_reflns_threshold_expression >2sigma(I)
_cod_data_source_file b206427h.txt
_cod_data_source_block srbamon4
_cod_original_sg_symbol_H-M Pbca
_cod_database_code 7011982

loop_
_symmetry_equiv_pos_as_xyz
'x, y, z'
'-x+1/2, -y, z+1/2'
'x+1/2, -y+1/2, -z'
'-x, y+1/2, -z+1/2'
'-x, -y, -z'
'x-1/2, y, -z-1/2'
'-x-1/2, y-1/2, z'
'x, -y-1/2, z-1/2'

loop_
_atom_site_label
_atom_site_type_symbol
_atom_site_fract_x
_atom_site_fract_y
_atom_site_fract_z
_atom_site_U_iso_or_equiv
_atom_site_adp_type
_atom_site_occupancy
_atom_site_symmetry_multiplicity
_atom_site_calc_flag
_atom_site_refinement_flags
_atom_site_disorder_assembly
_atom_site_disorder_group
Mo1 Mo 0.40299(4) -0.29841(4) -0.11496(3) 0.00950(10) Uani 1 1 d . . .
Ba1 Ba 0.72822(3) -0.30880(3) -0.11616(2) 0.01200(9) Uani 1 1 d . . .
Ba2 Ba 0.47126(3) -0.62719(3) -0.14575(3) 0.01054(11) Uani 0.738(4) 1 d P . .
Sr2 Sr 0.47126(3) -0.62719(3) -0.14575(3) 0.01054(11) Uani 0.262(4) 1 d P . .
Sr3 Sr 0.37551(4) 0.03179(4) -0.10474(3) 0.00861(11) Uani 1 1 d . . .
N1 N 0.5060(4) -0.1816(4) -0.0331(3) 0.0116(9) Uani 1 1 d . . .
N2 N 0.2729(4) -0.2002(4) -0.1788(3) 0.0173(10) Uani 1 1 d . . .
N3 N 0.5027(4) -0.3789(4) -0.2249(3) 0.0138(9) Uani 1 1 d . . .
N4 N 0.3415(4) -0.4286(4) -0.0156(3) 0.0139(9) Uani 1 1 d . . .

loop_
_atom_site_aniso_label
_atom_site_aniso_U_11
_atom_site_aniso_U_22
_atom_site_aniso_U_33
_atom_site_aniso_U_23
_atom_site_aniso_U_13
_atom_site_aniso_U_12
Mo1 0.0077(2) 0.0113(2) 0.00949(19) -0.00165(16) -0.00012(15) -0.00040(17)
Ba1 0.00886(16) 0.01606(17) 0.01108(14) -0.00045(11) -0.00075(11) -0.00072(12)
Ba2 0.01052(18) 0.00939(18) 0.01172(16) 0.00049(12) -0.00067(12) -0.00056(13)
Sr2 0.01052(18) 0.00939(18) 0.01172(16) 0.00049(12) -0.00067(12) -0.00056(13)
Sr3 0.0075(2) 0.0091(2) 0.0092(2) -0.00014(16) -0.00001(17) -0.00055(18)
N1 0.012(2) 0.011(2) 0.0121(19) -0.0012(16) -0.0013(17) 0.0000(18)
N2 0.013(2) 0.021(3) 0.018(2) -0.0036(19) -0.0044(18) 0.002(2)
N3 0.012(2) 0.016(2) 0.013(2) -0.0002(17) 0.0018(17) -0.0013(19)
N4 0.011(2) 0.018(2) 0.0122(19) -0.0020(18) -0.0001(17) -0.0022(19)

loop_
_atom_type_symbol
_atom_type_description
_atom_type_scat_dispersion_real
_atom_type_scat_dispersion_imag
_atom_type_scat_source
N N 0.0061 0.0033 'International Tables Vol C Tables 4.2.6.8 and 6.1.1.4'
Mo Mo -1.6832 0.6857 'International Tables Vol C Tables 4.2.6.8 and 6.1.1.4'
Sr Sr -1.5307 3.2498 'International Tables Vol C Tables 4.2.6.8 and 6.1.1.4'
Ba Ba -0.3244 2.2819 'International Tables Vol C Tables 4.2.6.8 and 6.1.1.4'

loop_
_geom_angle_atom_site_label_1
_geom_angle_atom_site_label_2
_geom_angle_atom_site_label_3
_geom_angle
_geom_angle_site_symmetry_1
_geom_angle_site_symmetry_3
_geom_angle_publ_flag
N2 Mo1 N3 111.01(18) . . ?
N2 Mo1 N1 108.57(18) . . ?
N3 Mo1 N1 107.79(18) . . ?
N2 Mo1 N4 111.60(19) . . ?
N3 Mo1 N4 110.04(18) . . ?
N1 Mo1 N4 107.69(17) . . ?
N2 Mo1 Sr3 54.82(13) . . ?
N3 Mo1 Sr3 120.28(13) . . ?
N1 Mo1 Sr3 53.98(13) . . ?
N4 Mo1 Sr3 129.48(12) . . ?
N2 Mo1 Ba2 128.84(13) . . ?
N3 Mo1 Ba2 52.02(13) . . ?
N1 Mo1 Ba2 122.46(13) . . ?
N4 Mo1 Ba2 58.03(13) . . ?
Sr3 Mo1 Ba2 171.561(18) . . ?
N2 Mo1 Sr3 68.54(14) . 7_655 ?
N3 Mo1 Sr3 107.52(13) . 7_655 ?
N1 Mo1 Sr3 142.79(12) . 7_655 ?
N4 Mo1 Sr3 48.06(12) . 7_655 ?
Sr3 Mo1 Sr3 114.72(3) . 7_655 ?
Ba2 Mo1 Sr3 72.90(3) . 7_655 ?
N2 Mo1 Ba1 139.17(13) . . ?
N3 Mo1 Ba1 54.46(12) . . ?
N1 Mo1 Ba1 55.83(13) . . ?
N4 Mo1 Ba1 109.19(13) . . ?
Sr3 Mo1 Ba1 96.774(15) . . ?
Ba2 Mo1 Ba1 75.910(14) . . ?
Sr3 Mo1 Ba1 148.35(2) 7_655 . ?
N2 Mo1 Sr2 140.16(13) . 5_645 ?
N3 Mo1 Sr2 108.78(13) . 5_645 ?
N1 Mo1 Sr2 56.00(12) . 5_645 ?
N4 Mo1 Sr2 54.36(12) . 5_645 ?
Sr3 Mo1 Sr2 102.354(17) . 5_645 ?
Ba2 Mo1 Sr2 78.900(17) . 5_645 ?
Sr3 Mo1 Sr2 101.19(2) 7_655 5_645 ?
Ba1 Mo1 Sr2 67.245(17) . 5_645 ?
N2 Mo1 Ba2 140.16(13) . 5_645 ?
N3 Mo1 Ba2 108.78(13) . 5_645 ?
N1 Mo1 Ba2 56.00(12) . 5_645 ?
N4 Mo1 Ba2 54.36(12) . 5_645 ?
Sr3 Mo1 Ba2 102.354(17) . 5_645 ?
Ba2 Mo1 Ba2 78.900(17) . 5_645 ?
Sr3 Mo1 Ba2 101.19(2) 7_655 5_645 ?
Ba1 Mo1 Ba2 67.245(17) . 5_645 ?
Sr2 Mo1 Ba2 0.000(14) 5_645 5_645 ?
N2 Mo1 Ba1 76.65(13) . 3_445 ?
N3 Mo1 Ba1 171.08(13) . 3_445 ?
N1 Mo1 Ba1 72.87(12) . 3_445 ?
N4 Mo1 Ba1 61.87(13) . 3_445 ?
Sr3 Mo1 Ba1 67.609(15) . 3_445 ?
Ba2 Mo1 Ba1 119.802(16) . 3_445 ?
Sr3 Mo1 Ba1 70.42(2) 7_655 3_445 ?
Ba1 Mo1 Ba1 122.86(2) . 3_445 ?
Sr2 Mo1 Ba1 63.87(3) 5_645 3_445 ?
Ba2 Mo1 Ba1 63.87(3) 5_645 3_445 ?
N2 Ba1 N3 80.28(12) 6_655 . ?
N2 Ba1 N1 106.21(12) 6_655 . ?
N3 Ba1 N1 64.52(12) . . ?
N2 Ba1 N4 94.88(12) 6_655 3_545 ?
N3 Ba1 N4 139.26(12) . 3_545 ?
N1 Ba1 N4 78.56(12) . 3_545 ?
N2 Ba1 N4 145.44(12) 6_655 5_645 ?
N3 Ba1 N4 79.85(11) . 5_645 ?
N1 Ba1 N4 90.20(11) . 5_645 ?
N4 Ba1 N4 118.44(12) 3_545 5_645 ?
N2 Ba1 Mo1 99.54(9) 6_655 . ?
N3 Ba1 Mo1 32.75(8) . . ?
N1 Ba1 Mo1 32.91(8) . . ?
N4 Ba1 Mo1 111.30(8) 3_545 . ?
N4 Ba1 Mo1 77.78(8) 5_645 . ?
N2 Ba1 Mo1 119.82(10) 6_655 3_545 ?
N3 Ba1 Mo1 153.28(8) . 3_545 ?
N1 Ba1 Mo1 91.50(8) . 3_545 ?
N4 Ba1 Mo1 32.41(7) 3_545 3_545 ?
N4 Ba1 Mo1 89.12(8) 5_645 3_545 ?
Mo1 Ba1 Mo1 121.166(19) . 3_545 ?
N2 Ba1 Sr2 64.31(9) 6_655 7_765 ?
N3 Ba1 Sr2 144.52(8) . 7_765 ?
N1 Ba1 Sr2 121.85(9) . 7_765 ?
N4 Ba1 Sr2 48.29(8) 3_545 7_765 ?
N4 Ba1 Sr2 131.43(8) 5_645 7_765 ?
Mo1 Ba1 Sr2 148.22(2) . 7_765 ?
Mo1 Ba1 Sr2 57.74(2) 3_545 7_765 ?
N2 Ba1 Ba2 64.31(9) 6_655 7_765 ?
N3 Ba1 Ba2 144.52(8) . 7_765 ?
N1 Ba1 Ba2 121.85(9) . 7_765 ?
N4 Ba1 Ba2 48.29(8) 3_545 7_765 ?
N4 Ba1 Ba2 131.43(8) 5_645 7_765 ?
Mo1 Ba1 Ba2 148.22(2) . 7_765 ?
Mo1 Ba1 Ba2 57.74(2) 3_545 7_765 ?
Sr2 Ba1 Ba2 0.000(10) 7_765 7_765 ?
N2 Ba1 Mo1 28.62(9) 6_655 6_655 ?
N3 Ba1 Mo1 91.80(8) . 6_655 ?
N1 Ba1 Mo1 134.48(8) . 6_655 ?
N4 Ba1 Mo1 103.05(8) 3_545 6_655 ?
N4 Ba1 Mo1 125.01(7) 5_645 6_655 ?
Mo1 Ba1 Mo1 120.123(19) . 6_655 ?
Mo1 Ba1 Mo1 114.28(3) 3_545 6_655 ?
Sr2 Ba1 Mo1 58.075(16) 7_765 6_655 ?
Ba2 Ba1 Mo1 58.075(16) 7_765 6_655 ?
N2 Ba1 Sr3 142.15(9) 6_655 3_545 ?
N3 Ba1 Sr3 121.73(9) . 3_545 ?
N1 Ba1 Sr3 111.07(8) . 3_545 ?
N4 Ba1 Sr3 86.35(8) 3_545 3_545 ?
N4 Ba1 Sr3 42.14(8) 5_645 3_545 ?
Mo1 Ba1 Sr3 115.245(18) . 3_545 ?
Mo1 Ba1 Sr3 53.94(3) 3_545 3_545 ?
Sr2 Ba1 Sr3 90.01(3) 7_765 3_545 ?
Ba2 Ba1 Sr3 90.01(3) 7_765 3_545 ?
Mo1 Ba1 Sr3 114.44(3) 6_655 3_545 ?
N2 Ba1 Sr2 153.93(9) 6_655 5_645 ?
N3 Ba1 Sr2 82.33(8) . 5_645 ?
N1 Ba1 Sr2 48.30(8) . 5_645 ?
N4 Ba1 Sr2 85.78(8) 3_545 5_645 ?
N4 Ba1 Sr2 47.36(7) 5_645 5_645 ?
Mo1 Ba1 Sr2 56.625(19) . 5_645 ?
Mo1 Ba1 Sr2 72.43(3) 3_545 5_645 ?
Sr2 Ba1 Sr2 129.651(16) 7_765 5_645 ?
Ba2 Ba1 Sr2 129.651(16) 7_765 5_645 ?
Mo1 Ba1 Sr2 171.025(13) 6_655 5_645 ?
Sr3 Ba1 Sr2 63.92(3) 3_545 5_645 ?
N2 Ba1 Ba2 153.93(9) 6_655 5_645 ?
N3 Ba1 Ba2 82.33(8) . 5_645 ?
N1 Ba1 Ba2 48.30(8) . 5_645 ?
N4 Ba1 Ba2 85.78(8) 3_545 5_645 ?
N4 Ba1 Ba2 47.36(7) 5_645 5_645 ?
Mo1 Ba1 Ba2 56.625(19) . 5_645 ?
Mo1 Ba1 Ba2 72.43(3) 3_545 5_645 ?
Sr2 Ba1 Ba2 129.651(16) 7_765 5_645 ?
Ba2 Ba1 Ba2 129.651(16) 7_765 5_645 ?
Mo1 Ba1 Ba2 171.025(13) 6_655 5_645 ?
Sr3 Ba1 Ba2 63.92(3) 3_545 5_645 ?
Sr2 Ba1 Ba2 0.000(11) 5_645 5_645 ?
N2 Ba1 Sr3 55.63(10) 6_655 4_644 ?
N3 Ba1 Sr3 41.79(8) . 4_644 ?
N1 Ba1 Sr3 104.44(8) . 4_644 ?
N4 Ba1 Sr3 150.30(7) 3_545 4_644 ?
N4 Ba1 Sr3 91.23(8) 5_645 4_644 ?
Mo1 Ba1 Sr3 74.394(15) . 4_644 ?
Mo1 Ba1 Sr3 164.055(15) 3_545 4_644 ?
Sr2 Ba1 Sr3 111.536(19) 7_765 4_644 ?
Ba2 Ba1 Sr3 111.536(19) 7_765 4_644 ?
Mo1 Ba1 Sr3 53.49(3) 6_655 4_644 ?
Sr3 Ba1 Sr3 118.49(3) 3_545 4_644 ?
Sr2 Ba1 Sr3 118.70(3) 5_645 4_644 ?
Ba2 Ba1 Sr3 118.70(3) 5_645 4_644 ?
N2 Ba1 Sr3 111.60(10) 6_655 5_655 ?
N3 Ba1 Sr3 104.19(9) . 5_655 ?
N1 Ba1 Sr3 39.80(8) . 5_655 ?
N4 Ba1 Sr3 40.13(8) 3_545 5_655 ?
N4 Ba1 Sr3 100.54(8) 5_645 5_655 ?
Mo1 Ba1 Sr3 72.551(14) . 5_655 ?
Mo1 Ba1 Sr3 53.77(2) 3_545 5_655 ?
Sr2 Ba1 Sr3 87.71(3) 7_765 5_655 ?
Ba2 Ba1 Sr3 87.71(3) 7_765 5_655 ?
Mo1 Ba1 Sr3 133.86(2) 6_655 5_655 ?
Sr3 Ba1 Sr3 93.48(3) 3_545 5_655 ?
Sr2 Ba1 Sr3 54.67(2) 5_645 5_655 ?
Ba2 Ba1 Sr3 54.67(2) 5_645 5_655 ?
Sr3 Ba1 Sr3 141.46(2) 4_644 5_655 ?
N2 Ba1 Ba2 42.91(9) 6_655 4_654 ?
N3 Ba1 Ba2 48.04(9) . 4_654 ?
N1 Ba1 Ba2 66.88(8) . 4_654 ?
N4 Ba1 Ba2 102.74(8) 3_545 4_654 ?
N4 Ba1 Ba2 127.77(8) 5_645 4_654 ?
Mo1 Ba1 Ba2 57.213(18) . 4_654 ?
Mo1 Ba1 Ba2 134.96(3) 3_545 4_654 ?
Sr2 Ba1 Ba2 99.57(3) 7_765 4_654 ?
Ba2 Ba1 Ba2 99.57(3) 7_765 4_654 ?
Mo1 Ba1 Ba2 68.52(3) 6_655 4_654 ?
Sr3 Ba1 Ba2 169.741(12) 3_545 4_654 ?
Sr2 Ba1 Ba2 111.51(3) 5_645 4_654 ?
Ba2 Ba1 Ba2 111.51(3) 5_645 4_654 ?
Sr3 Ba1 Ba2 54.47(3) 4_644 4_654 ?
Sr3 Ba1 Ba2 90.59(3) 5_655 4_654 ?
N2 Ba1 Sr2 42.91(9) 6_655 4_654 ?
N3 Ba1 Sr2 48.04(9) . 4_654 ?
N1 Ba1 Sr2 66.88(8) . 4_654 ?
N4 Ba1 Sr2 102.74(8) 3_545 4_654 ?
N4 Ba1 Sr2 127.77(8) 5_645 4_654 ?
Mo1 Ba1 Sr2 57.213(18) . 4_654 ?
Mo1 Ba1 Sr2 134.96(3) 3_545 4_654 ?
Sr2 Ba1 Sr2 99.57(3) 7_765 4_654 ?
Ba2 Ba1 Sr2 99.57(3) 7_765 4_654 ?
Mo1 Ba1 Sr2 68.52(3) 6_655 4_654 ?
Sr3 Ba1 Sr2 169.741(12) 3_545 4_654 ?
Sr2 Ba1 Sr2 111.51(3) 5_645 4_654 ?
Ba2 Ba1 Sr2 111.51(3) 5_645 4_654 ?
Sr3 Ba1 Sr2 54.47(3) 4_644 4_654 ?
Sr3 Ba1 Sr2 90.59(3) 5_655 4_654 ?
Ba2 Ba1 Sr2 0.000(10) 4_654 4_654 ?
N2 Ba1 Ba2 109.81(9) 6_655 . ?
N3 Ba1 Ba2 38.83(9) . . ?
N1 Ba1 Ba2 80.30(9) . . ?
N4 Ba1 Ba2 151.14(7) 3_545 . ?
N4 Ba1 Ba2 42.19(7) 5_645 . ?
Mo1 Ba1 Ba2 51.34(2) . . ?
Mo1 Ba1 Ba2 129.958(17) 3_545 . ?
Sr2 Ba1 Ba2 157.721(12) 7_765 . ?
Ba2 Ba1 Ba2 157.721(12) 7_765 . ?
Mo1 Ba1 Ba2 105.779(19) 6_655 . ?
Sr3 Ba1 Ba2 83.15(3) 3_545 . ?
Sr2 Ba1 Ba2 65.457(19) 5_645 . ?
Ba2 Ba1 Ba2 65.457(19) 5_645 . ?
Sr3 Ba1 Ba2 55.234(15) 4_644 . ?
Sr3 Ba1 Ba2 113.77(3) 5_655 . ?
Ba2 Ba1 Ba2 86.59(3) 4_654 . ?
Sr2 Ba1 Ba2 86.59(3) 4_654 . ?
N2 Ba1 Sr3 90.34(9) 6_655 7_755 ?
N3 Ba1 Sr3 136.13(9) . 7_755 ?
N1 Ba1 Sr3 156.69(8) . 7_755 ?
N4 Ba1 Sr3 83.88(8) 3_545 7_755 ?
N4 Ba1 Sr3 84.77(8) 5_645 7_755 ?
Mo1 Ba1 Sr3 160.860(17) . 7_755 ?
Mo1 Ba1 Sr3 65.74(2) 3_545 7_755 ?
Sr2 Ba1 Sr3 50.88(3) 7_765 7_755 ?
Ba2 Ba1 Sr3 50.88(3) 7_765 7_755 ?
Mo1 Ba1 Sr3 64.50(2) 6_655 7_755 ?
Sr3 Ba1 Sr3 52.094(16) 3_545 7_755 ?
Sr2 Ba1 Sr3 115.59(2) 5_645 7_755 ?
Ba2 Ba1 Sr3 115.59(2) 5_645 7_755 ?
Sr3 Ba1 Sr3 98.419(18) 4_644 7_755 ?
Sr3 Ba1 Sr3 118.983(15) 5_655 7_755 ?
Ba2 Ba1 Sr3 132.801(17) 4_654 7_755 ?
Sr2 Ba1 Sr3 132.801(17) 4_654 7_755 ?
Ba2 Ba1 Sr3 109.88(3) . 7_755 ?
N3 Ba2 N2 108.42(13) . 7_655 ?
N3 Ba2 N4 88.33(12) . 5_645 ?
N2 Ba2 N4 145.28(12) 7_655 5_645 ?
N3 Ba2 N4 67.09(12) . . ?
N2 Ba2 N4 78.93(12) 7_655 . ?
N4 Ba2 N4 80.24(13) 5_645 . ?
N3 Ba2 N1 150.23(12) . 5_645 ?
N2 Ba2 N1 90.54(12) 7_655 5_645 ?
N4 Ba2 N1 64.21(12) 5_645 5_645 ?
N4 Ba2 N1 95.54(12) . 5_645 ?
N3 Ba2 N3 126.20(4) . 4_644 ?
N2 Ba2 N3 77.59(12) 7_655 4_644 ?
N4 Ba2 N3 117.26(12) 5_645 4_644 ?
N4 Ba2 N3 155.91(11) . 4_644 ?
N1 Ba2 N3 79.40(12) 5_645 4_644 ?
N3 Ba2 Mo1 33.39(9) . . ?
N2 Ba2 Mo1 94.17(9) 7_655 . ?
N4 Ba2 Mo1 83.36(9) 5_645 . ?
N4 Ba2 Mo1 33.70(8) . . ?
N1 Ba2 Mo1 125.58(8) 5_645 . ?
N3 Ba2 Mo1 154.18(8) 4_644 . ?
N3 Ba2 Mo1 117.93(9) . 5_645 ?
N2 Ba2 Mo1 116.04(9) 7_655 5_645 ?
N4 Ba2 Mo1 32.73(8) 5_645 5_645 ?
N4 Ba2 Mo1 81.13(8) . 5_645 ?
N1 Ba2 Mo1 32.69(8) 5_645 5_645 ?
N3 Ba2 Mo1 104.51(8) 4_644 5_645 ?
Mo1 Ba2 Mo1 101.100(17) . 5_645 ?
N3 Ba2 Mo1 96.55(9) . 4_644 ?
N2 Ba2 Mo1 96.31(9) 7_655 4_644 ?
N4 Ba2 Mo1 112.16(9) 5_645 4_644 ?
N4 Ba2 Mo1 159.84(8) . 4_644 ?
N1 Ba2 Mo1 104.13(9) 5_645 4_644 ?
N3 Ba2 Mo1 31.32(8) 4_644 4_644 ?
Mo1 Ba2 Mo1 128.965(16) . 4_644 ?
Mo1 Ba2 Mo1 118.08(3) 5_645 4_644 ?
N3 Ba2 Sr3 164.51(9) . 1_545 ?
N2 Ba2 Sr3 59.71(9) 7_655 1_545 ?
N4 Ba2 Sr3 107.05(9) 5_645 1_545 ?
N4 Ba2 Sr3 116.51(9) . 1_545 ?
N1 Ba2 Sr3 44.90(8) 5_645 1_545 ?
N3 Ba2 Sr3 44.94(8) 4_644 1_545 ?
Mo1 Ba2 Sr3 147.81(2) . 1_545 ?
Mo1 Ba2 Sr3 77.447(16) 5_645 1_545 ?
Mo1 Ba2 Sr3 76.19(3) 4_644 1_545 ?
N3 Ba2 Ba1 112.52(9) . 7_755 ?
N2 Ba2 Ba1 134.86(10) 7_655 7_755 ?
N4 Ba2 Ba1 54.80(9) 5_645 7_755 ?
N4 Ba2 Ba1 134.64(8) . 7_755 ?
N1 Ba2 Ba1 61.91(8) 5_645 7_755 ?
N3 Ba2 Ba1 63.36(8) 4_644 7_755 ?
Mo1 Ba2 Ba1 130.753(16) . 7_755 ?
Mo1 Ba2 Ba1 58.392(14) 5_645 7_755 ?
Mo1 Ba2 Ba1 61.340(19) 4_644 7_755 ?
Sr3 Ba2 Ba1 76.34(3) 1_545 7_755 ?
N3 Ba2 Sr3 43.28(8) . 4_644 ?
N2 Ba2 Sr3 114.25(9) 7_655 4_644 ?
N4 Ba2 Sr3 98.91(9) 5_645 4_644 ?
N4 Ba2 Sr3 110.22(9) . 4_644 ?
N1 Ba2 Sr3 146.73(8) 5_645 4_644 ?
N3 Ba2 Sr3 84.52(8) 4_644 4_644 ?
Mo1 Ba2 Sr3 76.57(2) . 4_644 ?
Mo1 Ba2 Sr3 129.68(3) 5_645 4_644 ?
Mo1 Ba2 Sr3 53.65(3) 4_644 4_644 ?
Sr3 Ba2 Sr3 129.309(15) 1_545 4_644 ?
Ba1 Ba2 Sr3 84.85(3) 7_755 4_644 ?
N3 Ba2 Ba1 120.82(9) . 5_645 ?
N2 Ba2 Ba1 63.15(9) 7_655 5_645 ?
N4 Ba2 Ba1 82.13(9) 5_645 5_645 ?
N4 Ba2 Ba1 53.73(8) . 5_645 ?
N1 Ba2 Ba1 47.81(8) 5_645 5_645 ?
N3 Ba2 Ba1 109.61(8) 4_644 5_645 ?
Mo1 Ba2 Ba1 87.429(17) . 5_645 ?
Mo1 Ba2 Ba1 56.13(3) 5_645 5_645 ?
Mo1 Ba2 Ba1 140.93(2) 4_644 5_645 ?
Sr3 Ba2 Ba1 64.774(12) 1_545 5_645 ?
Ba1 Ba2 Ba1 108.47(2) 7_755 5_645 ?
Sr3 Ba2 Ba1 163.689(15) 4_644 5_645 ?
N3 Ba2 Ba1 103.64(9) . 4_644 ?
N2 Ba2 Ba1 42.95(8) 7_655 4_644 ?
N4 Ba2 Ba1 162.06(9) 5_645 4_644 ?
N4 Ba2 Ba1 116.57(8) . 4_644 ?
N1 Ba2 Ba1 105.82(9) 5_645 4_644 ?
N3 Ba2 Ba1 44.81(8) 4_644 4_644 ?
Mo1 Ba2 Ba1 113.98(2) . 4_644 ?
Mo1 Ba2 Ba1 138.42(2) 5_645 4_644 ?
Mo1 Ba2 Ba1 53.90(3) 4_644 4_644 ?
Sr3 Ba2 Ba1 60.97(2) 1_545 4_644 ?
Ba1 Ba2 Ba1 107.66(3) 7_755 4_644 ?
Sr3 Ba2 Ba1 81.66(3) 4_644 4_644 ?
Ba1 Ba2 Ba1 102.38(3) 5_645 4_644 ?
N3 Ba2 Sr3 77.96(9) . 7_655 ?
N2 Ba2 Sr3 41.90(9) 7_655 7_655 ?
N4 Ba2 Sr3 118.68(9) 5_645 7_655 ?
N4 Ba2 Sr3 39.26(8) . 7_655 ?
N1 Ba2 Sr3 104.33(8) 5_645 7_655 ?
N3 Ba2 Sr3 118.83(8) 4_644 7_655 ?
Mo1 Ba2 Sr3 53.820(13) . 7_655 ?
Mo1 Ba2 Sr3 108.99(2) 5_645 7_655 ?
Mo1 Ba2 Sr3 128.529(16) 4_644 7_655 ?
Sr3 Ba2 Sr3 95.71(3) 1_545 7_655 ?
Ba1 Ba2 Sr3 166.023(13) 7_755 7_655 ?
Sr3 Ba2 Sr3 108.94(2) 4_644 7_655 ?
Ba1 Ba2 Sr3 57.556(18) 5_645 7_655 ?
Ba1 Ba2 Sr3 77.43(3) 4_644 7_655 ?
N3 Ba2 Ba1 41.18(9) . . ?
N2 Ba2 Ba1 146.37(9) 7_655 . ?
N4 Ba2 Ba1 48.49(8) 5_645 . ?
N4 Ba2 Ba1 75.05(9) . . ?
N1 Ba2 Ba1 112.70(8) 5_645 . ?
N3 Ba2 Ba1 128.72(8) 4_644 . ?
Mo1 Ba2 Ba1 52.75(3) . . ?
Mo1 Ba2 Ba1 80.65(2) 5_645 . ?
Mo1 Ba2 Ba1 100.78(3) 4_644 . ?
Sr3 Ba2 Ba1 152.925(15) 1_545 . ?
Ba1 Ba2 Ba1 78.71(4) 7_755 . ?
Sr3 Ba2 Ba1 57.68(2) 4_644 . ?
Ba1 Ba2 Ba1 114.543(19) 5_645 . ?
Ba1 Ba2 Ba1 138.516(16) 4_644 . ?
Sr3 Ba2 Ba1 106.40(4) 7_655 . ?
N3 Ba2 Sr2 74.00(9) . 5_645 ?
N2 Ba2 Sr2 113.97(9) 7_655 5_645 ?
N4 Ba2 Sr2 40.53(8) 5_645 5_645 ?
N4 Ba2 Sr2 39.71(8) . 5_645 ?
N1 Ba2 Sr2 77.39(9) 5_645 5_645 ?
N3 Ba2 Sr2 154.03(8) 4_644 5_645 ?
Mo1 Ba2 Sr2 51.418(18) . 5_645 ?
Mo1 Ba2 Sr2 49.68(3) 5_645 5_645 ?
Mo1 Ba2 Sr2 149.72(2) 4_644 5_645 ?
Sr3 Ba2 Sr2 118.98(3) 1_545 5_645 ?
Ba1 Ba2 Sr2 95.15(2) 7_755 5_645 ?
Sr3 Ba2 Sr2 109.16(3) 4_644 5_645 ?
Ba1 Ba2 Sr2 61.39(3) 5_645 5_645 ?
Ba1 Ba2 Sr2 155.737(17) 4_644 5_645 ?
Sr3 Ba2 Sr2 78.49(2) 7_655 5_645 ?
Ba1 Ba2 Sr2 53.151(17) . 5_645 ?
N3 Ba2 Ba2 74.00(9) . 5_645 ?
N2 Ba2 Ba2 113.97(9) 7_655 5_645 ?
N4 Ba2 Ba2 40.53(8) 5_645 5_645 ?
N4 Ba2 Ba2 39.71(8) . 5_645 ?
N1 Ba2 Ba2 77.39(9) 5_645 5_645 ?
N3 Ba2 Ba2 154.03(8) 4_644 5_645 ?
Mo1 Ba2 Ba2 51.418(18) . 5_645 ?
Mo1 Ba2 Ba2 49.68(3) 5_645 5_645 ?
Mo1 Ba2 Ba2 149.72(2) 4_644 5_645 ?
Sr3 Ba2 Ba2 118.98(3) 1_545 5_645 ?
Ba1 Ba2 Ba2 95.15(2) 7_755 5_645 ?
Sr3 Ba2 Ba2 109.16(3) 4_644 5_645 ?
Ba1 Ba2 Ba2 61.39(3) 5_645 5_645 ?
Ba1 Ba2 Ba2 155.737(17) 4_644 5_645 ?
Sr3 Ba2 Ba2 78.49(2) 7_655 5_645 ?
Ba1 Ba2 Ba2 53.151(17) . 5_645 ?
Sr2 Ba2 Ba2 0.000(10) 5_645 5_645 ?
N1 Sr3 N4 94.75(13) 5_655 7_665 ?
N1 Sr3 N3 93.46(13) 5_655 4_654 ?
N4 Sr3 N3 136.53(13) 7_665 4_654 ?
N1 Sr3 N1 90.35(13) 5_655 . ?
N4 Sr3 N1 116.91(13) 7_665 . ?
N3 Sr3 N1 105.63(13) 4_654 . ?
N1 Sr3 N2 155.37(13) 5_655 . ?
N4 Sr3 N2 84.70(13) 7_665 . ?
N3 Sr3 N2 103.88(13) 4_654 . ?
N1 Sr3 N2 68.37(13) . . ?
N1 Sr3 N2 86.02(12) 5_655 7_665 ?
N4 Sr3 N2 63.21(12) 7_665 7_665 ?
N3 Sr3 N2 74.92(12) 4_654 7_665 ?
N1 Sr3 N2 176.36(11) . 7_665 ?
N2 Sr3 N2 115.10(8) . 7_665 ?
N1 Sr3 Mo1 124.30(9) 5_655 . ?
N4 Sr3 Mo1 104.33(9) 7_665 . ?
N3 Sr3 Mo1 105.79(10) 4_654 . ?
N1 Sr3 Mo1 34.43(9) . . ?
N2 Sr3 Mo1 34.06(9) . . ?
N2 Sr3 Mo1 149.10(8) 7_665 . ?
N1 Sr3 Mo1 99.05(10) 5_655 7_665 ?
N4 Sr3 Mo1 32.99(9) 7_665 7_665 ?
N3 Sr3 Mo1 103.54(10) 4_654 7_665 ?
N1 Sr3 Mo1 148.68(9) . 7_665 ?
N2 Sr3 Mo1 93.81(9) . 7_665 ?
N2 Sr3 Mo1 32.35(7) 7_665 7_665 ?
Mo1 Sr3 Mo1 124.78(2) . 7_665 ?
N1 Sr3 Sr2 52.63(9) 5_655 1_565 ?
N4 Sr3 Sr2 99.44(10) 7_665 1_565 ?
N3 Sr3 Sr2 54.57(10) 4_654 1_565 ?
N1 Sr3 Sr2 130.72(9) . 1_565 ?
N2 Sr3 Sr2 151.79(9) . 1_565 ?
N2 Sr3 Sr2 46.62(8) 7_665 1_565 ?
Mo1 Sr3 Sr2 156.23(2) . 1_565 ?
Mo1 Sr3 Sr2 76.56(3) 7_665 1_565 ?
N1 Sr3 Ba2 52.63(9) 5_655 1_565 ?
N4 Sr3 Ba2 99.44(10) 7_665 1_565 ?
N3 Sr3 Ba2 54.57(10) 4_654 1_565 ?
N1 Sr3 Ba2 130.72(9) . 1_565 ?
N2 Sr3 Ba2 151.79(9) . 1_565 ?
N2 Sr3 Ba2 46.62(8) 7_665 1_565 ?
Mo1 Sr3 Ba2 156.23(2) . 1_565 ?
Mo1 Sr3 Ba2 76.56(3) 7_665 1_565 ?
Sr2 Sr3 Ba2 0.000(10) 1_565 1_565 ?
N1 Sr3 Sr3 46.57(9) 5_655 5_655 ?
N4 Sr3 Sr3 112.70(9) 7_665 5_655 ?
N3 Sr3 Sr3 103.73(10) 4_654 5_655 ?
N1 Sr3 Sr3 43.78(8) . 5_655 ?
N2 Sr3 Sr3 111.18(9) . 5_655 ?
N2 Sr3 Sr3 132.59(8) 7_665 5_655 ?
Mo1 Sr3 Sr3 77.931(18) . 5_655 ?
Mo1 Sr3 Sr3 136.83(3) 7_665 5_655 ?
Sr2 Sr3 Sr3 93.08(2) 1_565 5_655 ?
Ba2 Sr3 Sr3 93.08(2) 1_565 5_655 ?
N1 Sr3 Ba2 123.22(9) 5_655 4_654 ?
N4 Sr3 Ba2 141.63(9) 7_665 4_654 ?
N3 Sr3 Ba2 45.53(10) 4_654 4_654 ?
N1 Sr3 Ba2 72.15(8) . 4_654 ?
N2 Sr3 Ba2 63.35(9) . 4_654 ?
N2 Sr3 Ba2 110.15(8) 7_665 4_654 ?
Mo1 Sr3 Ba2 60.710(16) . 4_654 ?
Mo1 Sr3 Ba2 123.92(2) 7_665 4_654 ?
Sr2 Sr3 Ba2 99.85(2) 1_565 4_654 ?
Ba2 Sr3 Ba2 99.85(2) 1_565 4_654 ?
Sr3 Sr3 Ba2 99.01(3) 5_655 4_654 ?
N1 Sr3 Sr2 123.22(9) 5_655 4_654 ?
N4 Sr3 Sr2 141.63(9) 7_665 4_654 ?
N3 Sr3 Sr2 45.53(10) 4_654 4_654 ?
N1 Sr3 Sr2 72.15(8) . 4_654 ?
N2 Sr3 Sr2 63.35(9) . 4_654 ?
N2 Sr3 Sr2 110.15(8) 7_665 4_654 ?
Mo1 Sr3 Sr2 60.710(16) . 4_654 ?
Mo1 Sr3 Sr2 123.92(2) 7_665 4_654 ?
Sr2 Sr3 Sr2 99.85(2) 1_565 4_654 ?
Ba2 Sr3 Sr2 99.85(2) 1_565 4_654 ?
Sr3 Sr3 Sr2 99.01(3) 5_655 4_654 ?
Ba2 Sr3 Sr2 0.000(11) 4_654 4_654 ?
N1 Sr3 Ba1 95.61(9) 5_655 3_445 ?
N4 Sr3 Ba1 55.40(9) 7_665 3_445 ?
N3 Sr3 Ba1 164.23(10) 4_654 3_445 ?
N1 Sr3 Ba1 61.51(9) . 3_445 ?
N2 Sr3 Ba1 63.85(9) . 3_445 ?
N2 Sr3 Ba1 118.53(8) 7_665 3_445 ?
Mo1 Sr3 Ba1 58.45(2) . 3_445 ?
Mo1 Sr3 Ba1 87.75(3) 7_665 3_445 ?
Sr2 Sr3 Ba1 140.317(18) 1_565 3_445 ?
Ba2 Sr3 Ba1 140.317(18) 1_565 3_445 ?
Sr3 Sr3 Ba1 73.82(3) 5_655 3_445 ?
Ba2 Sr3 Ba1 118.90(3) 4_654 3_445 ?
Sr2 Sr3 Ba1 118.90(3) 4_654 3_445 ?
N1 Sr3 Ba1 117.11(9) 5_655 4_654 ?
N4 Sr3 Ba1 92.28(9) 7_665 4_654 ?
N3 Sr3 Ba1 46.76(9) 4_654 4_654 ?
N1 Sr3 Ba1 138.73(8) . 4_654 ?
N2 Sr3 Ba1 87.50(9) . 4_654 ?
N2 Sr3 Ba1 44.06(7) 7_665 4_654 ?
Mo1 Sr3 Ba1 113.85(2) . 4_654 ?
Mo1 Sr3 Ba1 61.069(16) 7_665 4_654 ?
Sr2 Sr3 Ba1 64.558(17) 1_565 4_654 ?
Ba2 Sr3 Ba1 64.558(17) 1_565 4_654 ?
Sr3 Sr3 Ba1 149.45(2) 5_655 4_654 ?
Ba2 Sr3 Ba1 67.09(3) 4_654 4_654 ?
Sr2 Sr3 Ba1 67.09(3) 4_654 4_654 ?
Ba1 Sr3 Ba1 136.69(2) 3_445 4_654 ?
N1 Sr3 Ba1 45.65(9) 5_655 5_655 ?
N4 Sr3 Ba1 50.93(9) 7_665 5_655 ?
N3 Sr3 Ba1 115.01(10) 4_654 5_655 ?
N1 Sr3 Ba1 118.92(8) . 5_655 ?
N2 Sr3 Ba1 134.50(9) . 5_655 ?
N2 Sr3 Ba1 58.04(8) 7_665 5_655 ?
Mo1 Sr3 Ba1 137.82(2) . 5_655 ?
Mo1 Sr3 Ba1 55.812(17) 7_665 5_655 ?
Sr2 Sr3 Ba1 60.56(3) 1_565 5_655 ?
Ba2 Sr3 Ba1 60.56(3) 1_565 5_655 ?
Sr3 Sr3 Ba1 82.39(3) 5_655 5_655 ?
Ba2 Sr3 Ba1 160.397(15) 4_654 5_655 ?
Sr2 Sr3 Ba1 160.397(15) 4_654 5_655 ?
Ba1 Sr3 Ba1 80.39(4) 3_445 5_655 ?
Ba1 Sr3 Ba1 101.98(3) 4_654 5_655 ?
N1 Sr3 Ba2 139.17(9) 5_655 7_665 ?
N4 Sr3 Ba2 45.10(9) 7_665 7_665 ?
N3 Sr3 Ba2 119.88(9) 4_654 7_665 ?
N1 Sr3 Ba2 101.30(9) . 7_665 ?
N2 Sr3 Ba2 42.07(9) . 7_665 ?
N2 Sr3 Ba2 81.33(8) 7_665 7_665 ?
Mo1 Sr3 Ba2 71.56(2) . 7_665 ?
Mo1 Sr3 Ba2 53.28(3) 7_665 7_665 ?
Sr2 Sr3 Ba2 127.947(15) 1_565 7_665 ?
Ba2 Sr3 Ba2 127.947(15) 1_565 7_665 ?
Sr3 Sr3 Ba2 131.75(3) 5_655 7_665 ?
Ba2 Sr3 Ba2 97.55(3) 4_654 7_665 ?
Sr2 Sr3 Ba2 97.55(3) 4_654 7_665 ?
Ba1 Sr3 Ba2 58.526(18) 3_445 7_665 ?
Ba1 Sr3 Ba2 78.330(18) 4_654 7_665 ?
Ba1 Sr3 Ba2 95.89(2) 5_655 7_665 ?
N1 Sr3 Sr2 139.17(9) 5_655 7_665 ?
N4 Sr3 Sr2 45.10(9) 7_665 7_665 ?
N3 Sr3 Sr2 119.88(9) 4_654 7_665 ?
N1 Sr3 Sr2 101.30(9) . 7_665 ?
N2 Sr3 Sr2 42.07(9) . 7_665 ?
N2 Sr3 Sr2 81.33(8) 7_665 7_665 ?
Mo1 Sr3 Sr2 71.56(2) . 7_665 ?
Mo1 Sr3 Sr2 53.28(3) 7_665 7_665 ?
Sr2 Sr3 Sr2 127.947(15) 1_565 7_665 ?
Ba2 Sr3 Sr2 127.947(15) 1_565 7_665 ?
Sr3 Sr3 Sr2 131.75(3) 5_655 7_665 ?
Ba2 Sr3 Sr2 97.55(3) 4_654 7_665 ?
Sr2 Sr3 Sr2 97.55(3) 4_654 7_665 ?
Ba1 Sr3 Sr2 58.526(18) 3_445 7_665 ?
Ba1 Sr3 Sr2 78.330(18) 4_654 7_665 ?
Ba1 Sr3 Sr2 95.89(2) 5_655 7_665 ?
Ba2 Sr3 Sr2 0.000(13) 7_665 7_665 ?
N1 Sr3 Ba1 49.66(9) 5_655 7_765 ?
N4 Sr3 Ba1 142.75(9) 7_665 7_765 ?
N3 Sr3 Ba1 51.93(9) 4_654 7_765 ?
N1 Sr3 Ba1 79.00(9) . 7_765 ?
N2 Sr3 Ba1 131.95(9) . 7_765 ?
N2 Sr3 Ba1 98.82(8) 7_665 7_765 ?
Mo1 Sr3 Ba1 105.63(2) . 7_765 ?
Mo1 Sr3 Ba1 129.22(3) 7_665 7_765 ?
Sr2 Sr3 Ba1 52.776(10) 1_565 7_765 ?
Ba2 Sr3 Ba1 52.776(10) 1_565 7_765 ?
Sr3 Sr3 Ba1 54.09(2) 5_655 7_765 ?
Ba2 Sr3 Ba1 73.80(2) 4_654 7_765 ?
Sr2 Sr3 Ba1 73.80(2) 4_654 7_765 ?
Ba1 Sr3 Ba1 127.906(16) 3_445 7_765 ?
Ba1 Sr3 Ba1 95.388(19) 4_654 7_765 ?
Ba1 Sr3 Ba1 91.83(2) 5_655 7_765 ?
Ba2 Sr3 Ba1 170.904(13) 7_665 7_765 ?
Sr2 Sr3 Ba1 170.904(13) 7_665 7_765 ?
Mo1 N1 Sr3 171.0(2) . 5_655 ?
Mo1 N1 Sr3 91.59(15) . . ?
Sr3 N1 Sr3 89.65(13) 5_655 . ?
Mo1 N1 Ba1 91.26(15) . . ?
Sr3 N1 Ba1 94.55(13) 5_655 . ?
Sr3 N1 Ba1 131.97(14) . . ?
Mo1 N1 Ba2 91.31(16) . 5_645 ?
Sr3 N1 Ba2 82.47(11) 5_655 5_645 ?
Sr3 N1 Ba2 143.93(15) . 5_645 ?
Ba1 N1 Ba2 83.89(11) . 5_645 ?
Mo1 N1 Sr2 91.31(16) . 5_645 ?
Sr3 N1 Sr2 82.47(11) 5_655 5_645 ?
Sr3 N1 Sr2 143.93(15) . 5_645 ?
Ba1 N1 Sr2 83.89(11) . 5_645 ?
Ba2 N1 Sr2 0.000(18) 5_645 5_645 ?
Mo1 N2 Sr3 91.12(16) . . ?
Mo1 N2 Sr2 142.1(2) . 7_665 ?
Sr3 N2 Sr2 96.03(13) . 7_665 ?
Mo1 N2 Ba2 142.1(2) . 7_665 ?
Sr3 N2 Ba2 96.03(13) . 7_665 ?
Sr2 N2 Ba2 0.000(18) 7_665 7_665 ?
Mo1 N2 Ba1 106.79(17) . 6 ?
Sr3 N2 Ba1 134.85(17) . 6 ?
Sr2 N2 Ba1 94.14(12) 7_665 6 ?
Ba2 N2 Ba1 94.14(12) 7_665 6 ?
Mo1 N2 Sr3 79.11(15) . 7_655 ?
Sr3 N2 Sr3 144.63(15) . 7_655 ?
Sr2 N2 Sr3 73.67(10) 7_665 7_655 ?
Ba2 N2 Sr3 73.67(10) 7_665 7_655 ?
Ba1 N2 Sr3 80.30(11) 6 7_655 ?
Mo1 N3 Sr3 172.1(2) . 4_644 ?
Mo1 N3 Ba2 94.59(16) . . ?
Sr3 N3 Ba2 91.19(14) 4_644 . ?
Mo1 N3 Ba1 92.79(15) . . ?
Sr3 N3 Ba1 91.45(13) 4_644 . ?
Ba2 N3 Ba1 99.99(13) . . ?
Mo1 N3 Ba2 93.10(17) . 4_654 ?
Sr3 N3 Ba2 80.49(11) 4_644 4_654 ?
Ba2 N3 Ba2 169.22(16) . 4_654 ?
Ba1 N3 Ba2 87.15(12) . 4_654 ?
Mo1 N3 Sr2 93.10(17) . 4_654 ?
Sr3 N3 Sr2 80.49(11) 4_644 4_654 ?
Ba2 N3 Sr2 169.22(16) . 4_654 ?
Ba1 N3 Sr2 87.15(12) . 4_654 ?
Ba2 N3 Sr2 0.000(14) 4_654 4_654 ?
Mo1 N4 Sr3 98.95(16) . 7_655 ?
Mo1 N4 Sr2 92.91(15) . 5_645 ?
Sr3 N4 Sr2 160.82(16) 7_655 5_645 ?
Mo1 N4 Ba2 92.91(15) . 5_645 ?
Sr3 N4 Ba2 160.82(16) 7_655 5_645 ?
Sr2 N4 Ba2 0.000(13) 5_645 5_645 ?
Mo1 N4 Ba2 88.27(14) . . ?
Sr3 N4 Ba2 95.64(13) 7_655 . ?
Sr2 N4 Ba2 99.76(13) 5_645 . ?
Ba2 N4 Ba2 99.76(13) 5_645 . ?
Mo1 N4 Ba1 85.71(15) . 3_445 ?
Sr3 N4 Ba1 88.94(12) 7_655 3_445 ?
Sr2 N4 Ba1 76.91(10) 5_645 3_445 ?
Ba2 N4 Ba1 76.91(10) 5_645 3_445 ?
Ba2 N4 Ba1 172.95(16) . 3_445 ?
Mo1 N4 Ba1 167.18(19) . 5_645 ?
Sr3 N4 Ba1 82.46(11) 7_655 5_645 ?
Sr2 N4 Ba1 89.32(11) 5_645 5_645 ?
Ba2 N4 Ba1 89.32(11) 5_645 5_645 ?
Ba2 N4 Ba1 78.91(11) . 5_645 ?
Ba1 N4 Ba1 107.08(12) 3_445 5_645 ?

loop_
_geom_bond_atom_site_label_1
_geom_bond_atom_site_label_2
_geom_bond_distance
_geom_bond_site_symmetry_2
_geom_bond_publ_flag
Mo1 N2 1.854(4) . ?
Mo1 N3 1.866(4) . ?
Mo1 N1 1.872(4) . ?
Mo1 N4 1.876(4) . ?
Mo1 Sr3 3.3102(18) . ?
Mo1 Ba2 3.3796(17) . ?
Mo1 Sr3 3.4030(14) 7_655 ?
Mo1 Ba1 3.4451(17) . ?
Mo1 Sr2 3.4650(13) 5_645 ?
Mo1 Ba2 3.4650(13) 5_645 ?
Mo1 Ba1 3.4897(12) 3_445 ?
Ba1 N2 2.717(4) 6_655 ?
Ba1 N3 2.807(4) . ?
Ba1 N1 2.851(4) . ?
Ba1 N4 3.086(4) 3_545 ?
Ba1 N4 3.144(4) 5_645 ?
Ba1 Mo1 3.4897(12) 3_545 ?
Ba1 Sr2 3.6787(14) 7_765 ?
Ba1 Ba2 3.6787(14) 7_765 ?
Ba1 Mo1 3.7058(13) 6_655 ?
Ba1 Sr3 3.7861(12) 3_545 ?
Ba1 Sr2 3.8263(13) 5_645 ?
Ba1 Ba2 3.8263(13) 5_645 ?
Ba1 Sr3 3.8513(14) 4_644 ?
Ba1 Sr3 3.9747(13) 5_655 ?
Ba1 Ba2 3.9774(12) 4_654 ?
Ba1 Sr2 3.9774(12) 4_654 ?
Ba1 Ba2 4.1978(15) . ?
Ba1 Sr3 4.489(2) 7_755 ?
Ba2 N3 2.672(4) . ?
Ba2 N2 2.715(4) 7_655 ?
Ba2 N4 2.820(4) 5_645 ?
Ba2 N4 2.868(4) . ?
Ba2 N1 2.873(4) 5_645 ?
Ba2 N3 2.961(4) 4_644 ?
Ba2 Mo1 3.4650(13) 5_645 ?
Ba2 Mo1 3.5844(12) 4_644 ?
Ba2 Sr3 3.5844(17) 1_545 ?
Ba2 Ba1 3.6788(14) 7_755 ?
Ba2 Sr3 3.7439(12) 4_644 ?
Ba2 Ba1 3.8263(13) 5_645 ?
Ba2 Ba1 3.9774(12) 4_644 ?
Ba2 Sr3 4.0295(17) 7_655 ?
Ba2 Sr2 4.3496(15) 5_645 ?
Ba2 Ba2 4.3496(15) 5_645 ?
Sr3 N1 2.552(4) 5_655 ?
Sr3 N4 2.562(4) 7_665 ?
Sr3 N3 2.567(4) 4_654 ?
Sr3 N1 2.678(4) . ?
Sr3 N2 2.706(4) . ?
Sr3 N2 3.225(5) 7_665 ?
Sr3 Mo1 3.4030(14) 7_665 ?
Sr3 Sr2 3.5844(17) 1_565 ?
Sr3 Ba2 3.5844(17) 1_565 ?
Sr3 Sr3 3.6883(14) 5_655 ?
Sr3 Ba2 3.7439(12) 4_654 ?
Sr3 Sr2 3.7439(12) 4_654 ?
Sr3 Ba1 3.7861(12) 3_445 ?
Sr3 Ba1 3.8513(14) 4_654 ?
Sr3 Ba1 3.9747(13) 5_655 ?
Sr3 Ba2 4.0295(17) 7_665 ?
Sr3 Sr2 4.0295(17) 7_665 ?
Sr3 Ba1 4.489(2) 7_765 ?
N1 Sr3 2.552(4) 5_655 ?
N1 Ba2 2.873(4) 5_645 ?
N1 Sr2 2.873(4) 5_645 ?
N2 Sr2 2.715(4) 7_665 ?
N2 Ba2 2.715(4) 7_665 ?
N2 Ba1 2.717(4) 6 ?
N2 Sr3 3.225(5) 7_655 ?
N3 Sr3 2.567(4) 4_644 ?
N3 Ba2 2.961(4) 4_654 ?
N3 Sr2 2.961(4) 4_654 ?
N4 Sr3 2.562(4) 7_655 ?
N4 Sr2 2.820(4) 5_645 ?
N4 Ba2 2.820(4) 5_645 ?
N4 Ba1 3.086(4) 3_445 ?
N4 Ba1 3.144(4) 5_645 ?
